data_1557436
loop_
_publ_author_name
'Giltzau, Niels Ole'
'K\"ockerling, Martin'

_publ_section_title
;
 Bis(N-adamantyl-N&#x2032;-ethylimidazolium) tetrabromidomanganate(II)
;
_journal_coeditor_code WM4124
_journal_issue 3
_journal_name_full IUCrData
_journal_paper_doi 10.1107/S2414314620002618
_journal_volume 5
_journal_year 2020
_chemical_formula_iupac '(C15 H23 N2)2 [Mn Br4]'
_chemical_formula_moiety '2(C15 H23 N2 +), Br4 Mn 2-'
_chemical_formula_sum 'C30 H46 Br4 Mn N4'
_chemical_formula_weight 837.29
_chemical_name_systematic
;
Bis(<i>N</i>-adamantyl-<i>N</i>'-ethylimidazolium) tetrabromidomanganate(II)
;
_space_group_crystal_system orthorhombic
_space_group_IT_number 61
_space_group_name_Hall '-P 2ac 2ab'
_space_group_name_H-M_alt 'P b c a'
_atom_sites_solution_hydrogens geom
_atom_sites_solution_primary direct
_atom_sites_solution_secondary difmap
_audit_creation_method 'ciftab-2016 (M. K\"ockerling, 2016)'
_cell_angle_alpha 90
_cell_angle_beta 90
_cell_angle_gamma 90
_cell_formula_units_Z 8
_cell_length_a 18.0200(10)
_cell_length_b 18.7420(10)
_cell_length_c 19.7400(10)
_cell_measurement_reflns_used 9879
_cell_measurement_temperature 123(2)
_cell_measurement_theta_max 28.305
_cell_measurement_theta_min 2.3525
_cell_volume 6666.8(6)
_computing_cell_refinement
;
SAINT (Bruker, 2017)
;
_computing_data_collection
;
APEX2 (Bruker, 2017)
;
_computing_data_reduction
;
SAINT (Bruker, 2017)
;
_computing_molecular_graphics
;
DIAMOND (Brandenburg & Putz, 2019)
;
_computing_publication_material
;
publCIF (Westrip, 2010)
;
_computing_structure_refinement
;
SHELXL (Sheldrick, 2015b)
;
_computing_structure_solution
;
SHELXT (Sheldrick, 2015a)
;
_diffrn_ambient_temperature 123(2)
_diffrn_measured_fraction_theta_full 0.998
_diffrn_measured_fraction_theta_max 0.998
_diffrn_measurement_device_type 'Bruker APEX KappaII CCD'
_diffrn_measurement_method '\f and \w scans'
_diffrn_radiation_source 'sealed tube'
_diffrn_radiation_type MoK\a
_diffrn_radiation_wavelength 0.71073
_diffrn_reflns_av_R_equivalents 0.0837
_diffrn_reflns_av_unetI/netI 0.0230
_diffrn_reflns_limit_h_max 21
_diffrn_reflns_limit_h_min -21
_diffrn_reflns_limit_k_max 22
_diffrn_reflns_limit_k_min -22
_diffrn_reflns_limit_l_max 23
_diffrn_reflns_limit_l_min -23
_diffrn_reflns_number 182157
_diffrn_reflns_theta_full 25.000
_diffrn_reflns_theta_max 25.027
_diffrn_reflns_theta_min 3.061
_exptl_absorpt_coefficient_mu 5.223
_exptl_absorpt_correction_type multi-scan
_exptl_absorpt_process_details
;
(<i>SADABS</i>; Krause <i>et al</i>., 2015)
;
_exptl_crystal_colour green
_exptl_crystal_density_diffrn 1.668
_exptl_crystal_density_method none
_exptl_crystal_description 'irregular block'
_exptl_crystal_F_000 3352
_exptl_crystal_size_max 0.220
_exptl_crystal_size_mid 0.220
_exptl_crystal_size_min 0.050
_refine_diff_density_max 0.716
_refine_diff_density_min -0.504
_refine_ls_extinction_method none
_refine_ls_goodness_of_fit_ref 1.207
_refine_ls_hydrogen_treatment constr
_refine_ls_matrix_type full
_refine_ls_number_parameters 354
_refine_ls_number_reflns 5883
_refine_ls_number_restraints 0
_refine_ls_restrained_S_all 1.207
_refine_ls_R_factor_all 0.0410
_refine_ls_R_factor_gt 0.0269
_refine_ls_shift/su_max 0.001
_refine_ls_shift/su_mean 0.000
_refine_ls_structure_factor_coef Fsqd
_refine_ls_weighting_details 'w=1/[\s^2^(Fo^2^)+(0.0237P)^2^+8.9922P] where P=(Fo^2^+2Fc^2^)/3'
_refine_ls_weighting_scheme calc
_refine_ls_wR_factor_gt 0.0581
_refine_ls_wR_factor_ref 0.0661
_reflns_number_gt 5029
_reflns_number_total 5883
_reflns_threshold_expression 'I > 2\s(I)'
_cod_data_source_file wm4124sup1.cif
_cod_data_source_block I
_cod_original_cell_volume 6666.6(7)
_cod_database_code 1557436
_shelx_space_group_comment
;
The symmetry employed for this shelxl refinement is uniquely defined
by the following loop  which should always be used as a source of
symmetry information in preference to the above space-group names.
They are only intended as comments.
;
_shelx_estimated_absorpt_t_min 0.393
_shelx_estimated_absorpt_t_max 0.780
_shelxl_version_number 201.4

loop_
_space_group_symop_operation_xyz
'x, y, z'
'-x+1/2, -y, z+1/2'
'-x, y+1/2, -z+1/2'
'x+1/2, -y+1/2, -z'
'-x, -y, -z'
'x-1/2, y, -z-1/2'
'x, -y-1/2, z-1/2'
'-x-1/2, y-1/2, z'

loop_
_atom_site_type_symbol
_atom_site_label
_atom_site_fract_x
_atom_site_fract_y
_atom_site_fract_z
_atom_site_U_iso_or_equiv
_atom_site_adp_type
_atom_site_calc_flag
_atom_site_occupancy
_atom_site_disorder_assembly
_atom_site_disorder_group
Mn Mn1 0.40086(3) 0.31017(2) 0.38565(2) 0.01650(10) Uani d 1 . .
Br Br1 0.49923(2) 0.26519(2) 0.30615(2) 0.02108(8) Uani d 1 . .
Br Br2 0.45216(2) 0.37029(2) 0.48975(2) 0.02183(9) Uani d 1 . .
Br Br3 0.32660(2) 0.40185(2) 0.32299(2) 0.02521(9) Uani d 1 . .
Br Br4 0.32464(2) 0.20800(2) 0.42767(2) 0.02693(9) Uani d 1 . .
N N1 0.3626(2) 0.57610(10) 0.40610(10) 0.0195(6) Uani d 1 . .
C C1 0.4241(2) 0.5403(2) 0.3913(2) 0.0175(7) Uani d 1 . .
H H1 0.4393 0.4969 0.4120 0.021 Uiso calc 1 . .
N N2 0.46070(10) 0.57460(10) 0.34330(10) 0.0169(6) Uani d 1 . .
C C2 0.4208(2) 0.6354(2) 0.3273(2) 0.0252(8) Uani d 1 . .
H H2 0.4342 0.6703 0.2946 0.030 Uiso calc 1 . .
C C3 0.3598(2) 0.6362(2) 0.3664(2) 0.0269(8) Uani d 1 . .
H H3 0.3220 0.6715 0.3665 0.032 Uiso calc 1 . .
C C4 0.3072(2) 0.5525(2) 0.4560(2) 0.0257(8) Uani d 1 . .
H H4A 0.3149 0.5013 0.4658 0.031 Uiso calc 1 . .
H H4B 0.2570 0.5580 0.4363 0.031 Uiso calc 1 . .
C C5 0.3115(2) 0.5940(2) 0.5210(2) 0.0256(8) Uani d 1 . .
H H5A 0.3628 0.5942 0.5375 0.038 Uiso calc 1 . .
H H5B 0.2793 0.5718 0.5550 0.038 Uiso calc 1 . .
H H5C 0.2952 0.6432 0.5130 0.038 Uiso calc 1 . .
C C6 0.5299(2) 0.5498(2) 0.3095(2) 0.0169(7) Uani d 1 . .
C C7 0.5569(2) 0.4811(2) 0.3433(2) 0.0187(7) Uani d 1 . .
H H7A 0.5668 0.4900 0.3919 0.022 Uiso calc 1 . .
H H7B 0.5182 0.4438 0.3398 0.022 Uiso calc 1 . .
C C8 0.6278(2) 0.4557(2) 0.3085(2) 0.0201(7) Uani d 1 . .
H H8 0.6456 0.4109 0.3307 0.024 Uiso calc 1 . .
C C9 0.6113(2) 0.4407(2) 0.2337(2) 0.0223(7) Uani d 1 . .
H H9A 0.6569 0.4239 0.2106 0.027 Uiso calc 1 . .
H H9B 0.5731 0.4029 0.2299 0.027 Uiso calc 1 . .
C C10 0.5835(2) 0.5092(2) 0.2001(2) 0.0242(8) Uani d 1 . .
H H10 0.5728 0.4997 0.1512 0.029 Uiso calc 1 . .
C C11 0.6438(2) 0.5669(2) 0.2057(2) 0.0284(8) Uani d 1 . .
H H11A 0.6895 0.5507 0.1824 0.034 Uiso calc 1 . .
H H11B 0.6266 0.6113 0.1836 0.034 Uiso calc 1 . .
C C12 0.6606(2) 0.5814(2) 0.2805(2) 0.0249(8) Uani d 1 . .
H H12 0.6999 0.6189 0.2842 0.030 Uiso calc 1 . .
C C13 0.5895(2) 0.6073(2) 0.3154(2) 0.0206(7) Uani d 1 . .
H H13A 0.5996 0.6174 0.3637 0.025 Uiso calc 1 . .
H H13B 0.5720 0.6519 0.2937 0.025 Uiso calc 1 . .
C C14 0.5133(2) 0.5353(2) 0.2349(2) 0.0224(7) Uani d 1 . .
H H14A 0.4739 0.4988 0.2309 0.027 Uiso calc 1 . .
H H14B 0.4956 0.5796 0.2128 0.027 Uiso calc 1 . .
C C15 0.6877(2) 0.5128(2) 0.3142(2) 0.0254(8) Uani d 1 . .
H H15A 0.7337 0.4961 0.2918 0.030 Uiso calc 1 . .
H H15B 0.6989 0.5220 0.3625 0.030 Uiso calc 1 . .
N N3 0.31890(10) 0.23260(10) 0.64120(10) 0.0188(6) Uani d 1 . .
C C16 0.2941(2) 0.2756(2) 0.5933(2) 0.0170(7) Uani d 1 . .
H H16 0.3227 0.2938 0.5567 0.020 Uiso calc 1 . .
N N4 0.22290(10) 0.28930(10) 0.60460(10) 0.0176(6) Uani d 1 . .
C C17 0.2018(2) 0.2531(2) 0.6622(2) 0.0241(7) Uani d 1 . .
H H17 0.1538 0.2532 0.6821 0.029 Uiso calc 1 . .
C C18 0.2615(2) 0.2178(2) 0.6850(2) 0.0244(8) Uani d 1 . .
H H18 0.2638 0.1883 0.7240 0.029 Uiso calc 1 . .
C C19 0.3932(2) 0.2006(2) 0.6441(2) 0.0238(7) Uani d 1 . .
H H19A 0.4137 0.2065 0.6903 0.029 Uiso calc 1 . .
H H19B 0.4264 0.2259 0.6121 0.029 Uiso calc 1 . .
C C20 0.3911(2) 0.1228(2) 0.6265(2) 0.0339(9) Uani d 1 . .
H H20A 0.3746 0.1171 0.5795 0.051 Uiso calc 1 . .
H H20B 0.3565 0.0981 0.6568 0.051 Uiso calc 1 . .
H H20C 0.4409 0.1023 0.6317 0.051 Uiso calc 1 . .
C C21 0.1721(2) 0.3319(2) 0.5610(2) 0.0151(6) Uani d 1 . .
C C22 0.2154(2) 0.3683(2) 0.5044(2) 0.0184(7) Uani d 1 . .
H H22A 0.2416 0.3320 0.4769 0.022 Uiso calc 1 . .
H H22B 0.2528 0.4010 0.5240 0.022 Uiso calc 1 . .
C C23 0.1614(2) 0.4104(2) 0.4596(2) 0.0200(7) Uani d 1 . .
H H23 0.1895 0.4342 0.4223 0.024 Uiso calc 1 . .
C C24 0.1223(2) 0.4669(2) 0.5024(2) 0.0234(7) Uani d 1 . .
H H24A 0.1594 0.5001 0.5218 0.028 Uiso calc 1 . .
H H24B 0.0878 0.4948 0.4737 0.028 Uiso calc 1 . .
C C25 0.0792(2) 0.4307(2) 0.5594(2) 0.0223(7) Uani d 1 . .
H H25 0.0535 0.4678 0.5873 0.027 Uiso calc 1 . .
C C26 0.0218(2) 0.3798(2) 0.5297(2) 0.0263(8) Uani d 1 . .
H H26A -0.0139 0.4068 0.5015 0.032 Uiso calc 1 . .
H H26B -0.0061 0.3563 0.5667 0.032 Uiso calc 1 . .
C C27 0.0606(2) 0.3233(2) 0.4863(2) 0.0250(7) Uani d 1 . .
H H27 0.0228 0.2903 0.4666 0.030 Uiso calc 1 . .
C C28 0.1149(2) 0.2810(2) 0.5303(2) 0.0198(7) Uani d 1 . .
H H28A 0.0876 0.2562 0.5669 0.024 Uiso calc 1 . .
H H28B 0.1404 0.2445 0.5024 0.024 Uiso calc 1 . .
C C29 0.1040(2) 0.3593(2) 0.4292(2) 0.0245(8) Uani d 1 . .
H H29A 0.0695 0.3861 0.3995 0.029 Uiso calc 1 . .
H H29B 0.1293 0.3227 0.4014 0.029 Uiso calc 1 . .
C C30 0.1326(2) 0.3882(2) 0.6044(2) 0.0198(7) Uani d 1 . .
H H30A 0.1047 0.3646 0.6414 0.024 Uiso calc 1 . .
H H30B 0.1696 0.4207 0.6250 0.024 Uiso calc 1 . .

loop_
_atom_site_aniso_label
_atom_site_aniso_U_11
_atom_site_aniso_U_22
_atom_site_aniso_U_33
_atom_site_aniso_U_12
_atom_site_aniso_U_13
_atom_site_aniso_U_23
Mn1 0.0176(3) 0.0162(2) 0.0156(2) -0.0006(2) 0.0003(2) -0.0033(2)
Br1 0.0200(2) 0.0267(2) 0.0165(2) 0.00500(10) 0.00030(10) -0.00280(10)
Br2 0.0295(2) 0.0212(2) 0.0148(2) -0.00470(10) -0.00280(10) -0.00200(10)
Br3 0.0272(2) 0.0236(2) 0.0249(2) 0.00700(10) -0.00930(10) -0.00600(10)
Br4 0.0278(2) 0.0201(2) 0.0330(2) -0.00770(10) 0.0104(2) -0.00880(10)
N1 0.020(2) 0.0170(10) 0.0220(10) -0.0030(10) 0.0040(10) -0.0020(10)
C1 0.022(2) 0.013(2) 0.018(2) 0.0000(10) 0.0000(10) -0.0010(10)
N2 0.0210(10) 0.0140(10) 0.0160(10) 0.0000(10) 0.0020(10) 0.0000(10)
C2 0.030(2) 0.019(2) 0.026(2) 0.0050(10) 0.005(2) 0.0060(10)
C3 0.029(2) 0.021(2) 0.031(2) 0.008(2) 0.005(2) 0.003(2)
C4 0.025(2) 0.021(2) 0.032(2) -0.0030(10) 0.010(2) 0.0010(10)
C5 0.022(2) 0.032(2) 0.022(2) -0.001(2) 0.0020(10) 0.007(2)
C6 0.021(2) 0.015(2) 0.015(2) 0.0010(10) 0.0020(10) 0.0000(10)
C7 0.025(2) 0.016(2) 0.015(2) 0.0010(10) 0.0000(10) 0.0020(10)
C8 0.022(2) 0.019(2) 0.020(2) 0.0030(10) 0.0010(10) 0.0000(10)
C9 0.026(2) 0.021(2) 0.020(2) 0.0020(10) 0.0040(10) -0.0060(10)
C10 0.033(2) 0.026(2) 0.013(2) 0.005(2) 0.0010(10) -0.0010(10)
C11 0.035(2) 0.027(2) 0.024(2) 0.004(2) 0.012(2) 0.006(2)
C12 0.024(2) 0.022(2) 0.028(2) -0.0050(10) 0.008(2) -0.0010(10)
C13 0.026(2) 0.015(2) 0.021(2) -0.0060(10) 0.0020(10) -0.0010(10)
C14 0.029(2) 0.023(2) 0.015(2) 0.0040(10) -0.0030(10) -0.0010(10)
C15 0.021(2) 0.032(2) 0.023(2) 0.001(2) 0.0010(10) -0.0010(10)
N3 0.0180(10) 0.0200(10) 0.0190(10) 0.0040(10) -0.0020(10) 0.0010(10)
C16 0.017(2) 0.018(2) 0.016(2) -0.0010(10) -0.0010(10) -0.0020(10)
N4 0.0160(10) 0.0200(10) 0.0170(10) 0.0010(10) 0.0010(10) 0.0010(10)
C17 0.020(2) 0.030(2) 0.023(2) 0.002(2) 0.0030(10) 0.0120(10)
C18 0.027(2) 0.027(2) 0.019(2) 0.002(2) 0.002(2) 0.0070(10)
C19 0.020(2) 0.027(2) 0.025(2) 0.0060(10) -0.0070(10) -0.0030(10)
C20 0.032(2) 0.028(2) 0.043(2) 0.010(2) 0.003(2) -0.004(2)
C21 0.013(2) 0.017(2) 0.015(2) 0.0030(10) -0.0010(10) 0.0020(10)
C22 0.017(2) 0.020(2) 0.018(2) 0.0030(10) 0.0050(10) 0.0020(10)
C23 0.025(2) 0.018(2) 0.017(2) 0.0020(10) 0.0040(10) 0.0060(10)
C24 0.027(2) 0.016(2) 0.027(2) 0.0040(10) 0.003(2) 0.0040(10)
C25 0.023(2) 0.020(2) 0.024(2) 0.0080(10) 0.0070(10) 0.0020(10)
C26 0.020(2) 0.031(2) 0.029(2) 0.006(2) -0.001(2) 0.011(2)
C27 0.024(2) 0.025(2) 0.027(2) -0.004(2) -0.009(2) 0.0040(10)
C28 0.023(2) 0.016(2) 0.021(2) -0.0010(10) -0.0010(10) 0.0030(10)
C29 0.034(2) 0.023(2) 0.018(2) 0.004(2) -0.004(2) 0.0020(10)
C30 0.022(2) 0.020(2) 0.017(2) 0.0020(10) 0.0050(10) 0.0000(10)

loop_
_atom_type_symbol
_atom_type_description
_atom_type_scat_dispersion_real
_atom_type_scat_dispersion_imag
_atom_type_scat_source
C C 0.0034 0.0017 'International Tables Vol C Tables 4.2.6.8 and 6.1.1.4'
H H 0.0000 0.0000 'International Tables Vol C Tables 4.2.6.8 and 6.1.1.4'
Br Br -0.2713 2.4705 'International Tables Vol C Tables 4.2.6.8 and 6.1.1.4'
Mn Mn 0.3393 0.7367 'International Tables Vol C Tables 4.2.6.8 and 6.1.1.4'
N N 0.0066 0.0034 'International Tables Vol C Tables 4.2.6.8 and 6.1.1.4'

loop_
_geom_angle_atom_site_label_1
_geom_angle_atom_site_label_2
_geom_angle_atom_site_label_3
_geom_angle_site_symmetry_1
_geom_angle_site_symmetry_3
_geom_angle
Br4 Mn1 Br3 . . 113.33(2)
Br4 Mn1 Br1 . . 109.76(2)
Br3 Mn1 Br1 . . 107.37(2)
Br4 Mn1 Br2 . . 105.88(2)
Br3 Mn1 Br2 . . 106.98(2)
Br1 Mn1 Br2 . . 113.61(2)
C1 N1 C3 . . 108.6(3)
C1 N1 C4 . . 124.2(3)
C3 N1 C4 . . 127.2(3)
N2 C1 N1 . . 109.2(3)
N2 C1 H1 . . 125.4
N1 C1 H1 . . 125.4
C1 N2 C2 . . 107.8(3)
C1 N2 C6 . . 126.0(3)
C2 N2 C6 . . 126.1(3)
C3 C2 N2 . . 107.6(3)
C3 C2 H2 . . 126.2
N2 C2 H2 . . 126.2
C2 C3 N1 . . 106.8(3)
C2 C3 H3 . . 126.6
N1 C3 H3 . . 126.6
N1 C4 C5 . . 112.4(3)
N1 C4 H4A . . 109.1
C5 C4 H4A . . 109.1
N1 C4 H4B . . 109.1
C5 C4 H4B . . 109.1
H4A C4 H4B . . 107.9
C4 C5 H5A . . 109.5
C4 C5 H5B . . 109.5
H5A C5 H5B . . 109.5
C4 C5 H5C . . 109.5
H5A C5 H5C . . 109.5
H5B C5 H5C . . 109.5
N2 C6 C13 . . 109.5(2)
N2 C6 C14 . . 109.0(3)
C13 C6 C14 . . 109.7(3)
N2 C6 C7 . . 109.5(2)
C13 C6 C7 . . 109.7(3)
C14 C6 C7 . . 109.5(2)
C8 C7 C6 . . 109.3(2)
C8 C7 H7A . . 109.8
C6 C7 H7A . . 109.8
C8 C7 H7B . . 109.8
C6 C7 H7B . . 109.8
H7A C7 H7B . . 108.3
C15 C8 C7 . . 109.9(3)
C15 C8 C9 . . 109.8(3)
C7 C8 C9 . . 109.2(3)
C15 C8 H8 . . 109.3
C7 C8 H8 . . 109.3
C9 C8 H8 . . 109.3
C10 C9 C8 . . 109.1(3)
C10 C9 H9A . . 109.9
C8 C9 H9A . . 109.9
C10 C9 H9B . . 109.9
C8 C9 H9B . . 109.9
H9A C9 H9B . . 108.3
C14 C10 C9 . . 110.3(3)
C14 C10 C11 . . 109.2(3)
C9 C10 C11 . . 109.1(3)
C14 C10 H10 . . 109.4
C9 C10 H10 . . 109.4
C11 C10 H10 . . 109.4
C12 C11 C10 . . 109.6(3)
C12 C11 H11A . . 109.8
C10 C11 H11A . . 109.8
C12 C11 H11B . . 109.8
C10 C11 H11B . . 109.8
H11A C11 H11B . . 108.2
C15 C12 C11 . . 109.5(3)
C15 C12 C13 . . 109.7(3)
C11 C12 C13 . . 108.9(3)
C15 C12 H12 . . 109.6
C11 C12 H12 . . 109.6
C13 C12 H12 . . 109.6
C6 C13 C12 . . 109.3(3)
C6 C13 H13A . . 109.8
C12 C13 H13A . . 109.8
C6 C13 H13B . . 109.8
C12 C13 H13B . . 109.8
H13A C13 H13B . . 108.3
C10 C14 C6 . . 109.3(3)
C10 C14 H14A . . 109.8
C6 C14 H14A . . 109.8
C10 C14 H14B . . 109.8
C6 C14 H14B . . 109.8
H14A C14 H14B . . 108.3
C8 C15 C12 . . 109.5(3)
C8 C15 H15A . . 109.8
C12 C15 H15A . . 109.8
C8 C15 H15B . . 109.8
C12 C15 H15B . . 109.8
H15A C15 H15B . . 108.2
C16 N3 C18 . . 108.6(3)
C16 N3 C19 . . 125.8(3)
C18 N3 C19 . . 125.4(3)
N3 C16 N4 . . 108.9(3)
N3 C16 H16 . . 125.5
N4 C16 H16 . . 125.5
C16 N4 C17 . . 108.1(3)
C16 N4 C21 . . 127.0(3)
C17 N4 C21 . . 124.8(3)
C18 C17 N4 . . 107.4(3)
C18 C17 H17 . . 126.3
N4 C17 H17 . . 126.3
C17 C18 N3 . . 107.0(3)
C17 C18 H18 . . 126.5
N3 C18 H18 . . 126.5
N3 C19 C20 . . 111.4(3)
N3 C19 H19A . . 109.4
C20 C19 H19A . . 109.4
N3 C19 H19B . . 109.4
C20 C19 H19B . . 109.4
H19A C19 H19B . . 108.0
C19 C20 H20A . . 109.5
C19 C20 H20B . . 109.5
H20A C20 H20B . . 109.5
C19 C20 H20C . . 109.5
H20A C20 H20C . . 109.5
H20B C20 H20C . . 109.5
N4 C21 C22 . . 110.4(2)
N4 C21 C28 . . 108.0(2)
C22 C21 C28 . . 109.5(2)
N4 C21 C30 . . 109.3(2)
C22 C21 C30 . . 109.8(2)
C28 C21 C30 . . 109.8(3)
C21 C22 C23 . . 109.1(3)
C21 C22 H22A . . 109.9
C23 C22 H22A . . 109.9
C21 C22 H22B . . 109.9
C23 C22 H22B . . 109.9
H22A C22 H22B . . 108.3
C24 C23 C29 . . 109.8(3)
C24 C23 C22 . . 109.3(3)
C29 C23 C22 . . 109.5(3)
C24 C23 H23 . . 109.4
C29 C23 H23 . . 109.4
C22 C23 H23 . . 109.4
C25 C24 C23 . . 109.5(3)
C25 C24 H24A . . 109.8
C23 C24 H24A . . 109.8
C25 C24 H24B . . 109.8
C23 C24 H24B . . 109.8
H24A C24 H24B . . 108.2
C26 C25 C24 . . 109.8(3)
C26 C25 C30 . . 108.9(3)
C24 C25 C30 . . 109.8(3)
C26 C25 H25 . . 109.4
C24 C25 H25 . . 109.4
C30 C25 H25 . . 109.4
C25 C26 C27 . . 109.8(3)
C25 C26 H26A . . 109.7
C27 C26 H26A . . 109.7
C25 C26 H26B . . 109.7
C27 C26 H26B . . 109.7
H26A C26 H26B . . 108.2
C29 C27 C26 . . 109.9(3)
C29 C27 C28 . . 108.7(3)
C26 C27 C28 . . 109.5(3)
C29 C27 H27 . . 109.6
C26 C27 H27 . . 109.6
C28 C27 H27 . . 109.6
C21 C28 C27 . . 109.4(2)
C21 C28 H28A . . 109.8
C27 C28 H28A . . 109.8
C21 C28 H28B . . 109.8
C27 C28 H28B . . 109.8
H28A C28 H28B . . 108.2
C27 C29 C23 . . 109.4(3)
C27 C29 H29A . . 109.8
C23 C29 H29A . . 109.8
C27 C29 H29B . . 109.8
C23 C29 H29B . . 109.8
H29A C29 H29B . . 108.2
C25 C30 C21 . . 108.9(2)
C25 C30 H30A . . 109.9
C21 C30 H30A . . 109.9
C25 C30 H30B . . 109.9
C21 C30 H30B . . 109.9
H30A C30 H30B . . 108.3

loop_
_geom_bond_atom_site_label_1
_geom_bond_atom_site_label_2
_geom_bond_site_symmetry_2
_geom_bond_distance
Mn1 Br4 . 2.4983(6)
Mn1 Br3 . 2.5046(6)
Mn1 Br1 . 2.5130(6)
Mn1 Br2 . 2.5194(5)
N1 C1 . 1.327(4)
N1 C3 . 1.373(4)
N1 C4 . 1.470(4)
C1 N2 . 1.322(4)
C1 H1 . 0.9500
N2 C2 . 1.384(4)
N2 C6 . 1.488(4)
C2 C3 . 1.343(5)
C2 H2 . 0.9500
C3 H3 . 0.9500
C4 C5 . 1.503(5)
C4 H4A . 0.9900
C4 H4B . 0.9900
C5 H5A . 0.9800
C5 H5B . 0.9800
C5 H5C . 0.9800
C6 C13 . 1.526(4)
C6 C14 . 1.527(4)
C6 C7 . 1.531(4)
C7 C8 . 1.527(4)
C7 H7A . 0.9900
C7 H7B . 0.9900
C8 C15 . 1.522(5)
C8 C9 . 1.532(4)
C8 H8 . 1.0000
C9 C10 . 1.530(4)
C9 H9A . 0.9900
C9 H9B . 0.9900
C10 C14 . 1.520(5)
C10 C11 . 1.537(5)
C10 H10 . 1.0000
C11 C12 . 1.531(5)
C11 H11A . 0.9900
C11 H11B . 0.9900
C12 C15 . 1.527(5)
C12 C13 . 1.534(5)
C12 H12 . 1.0000
C13 H13A . 0.9900
C13 H13B . 0.9900
C14 H14A . 0.9900
C14 H14B . 0.9900
C15 H15A . 0.9900
C15 H15B . 0.9900
N3 C16 . 1.321(4)
N3 C18 . 1.375(4)
N3 C19 . 1.468(4)
C16 N4 . 1.327(4)
C16 H16 . 0.9500
N4 C17 . 1.379(4)
N4 C21 . 1.488(4)
C17 C18 . 1.340(5)
C17 H17 . 0.9500
C18 H18 . 0.9500
C19 C20 . 1.501(5)
C19 H19A . 0.9900
C19 H19B . 0.9900
C20 H20A . 0.9800
C20 H20B . 0.9800
C20 H20C . 0.9800
C21 C22 . 1.524(4)
C21 C28 . 1.529(4)
C21 C30 . 1.534(4)
C22 C23 . 1.533(4)
C22 H22A . 0.9900
C22 H22B . 0.9900
C23 C24 . 1.527(4)
C23 C29 . 1.531(5)
C23 H23 . 1.0000
C24 C25 . 1.526(4)
C24 H24A . 0.9900
C24 H24B . 0.9900
C25 C26 . 1.525(5)
C25 C30 . 1.533(4)
C25 H25 . 1.0000
C26 C27 . 1.530(5)
C26 H26A . 0.9900
C26 H26B . 0.9900
C27 C29 . 1.529(5)
C27 C28 . 1.532(4)
C27 H27 . 1.0000
C28 H28A . 0.9900
C28 H28B . 0.9900
C29 H29A . 0.9900
C29 H29B . 0.9900
C30 H30A . 0.9900
C30 H30B . 0.9900

loop_
_geom_hbond_atom_site_label_D
_geom_hbond_atom_site_label_H
_geom_hbond_atom_site_label_A
_geom_hbond_site_symmetry_A
_geom_hbond_distance_DH
_geom_hbond_distance_HA
_geom_hbond_distance_DA
_geom_hbond_angle_DHA
C1 H1 Br2 . 0.95 2.84 3.766(3) 166.4
C2 H2 Br1 3_655 0.95 2.92 3.864(3) 169.9
C3 H3 Br4 8_665 0.95 2.99 3.785(3) 142.7
C5 H5C Br4 8_665 0.98 3.00 3.738(3) 133.5
C13 H13A Br2 5_666 0.99 3.05 3.941(3) 150.8
C16 H16 Br2 . 0.95 3.04 3.929(3) 156.2
C16 H16 Br4 . 0.95 3.01 3.549(3) 117.2
C17 H17 Br1 4_456 0.95 2.82 3.719(3) 159.1
C18 H18 Br3 7_566 0.95 2.82 3.718(3) 158.2
C19 H19A Br1 7_566 0.99 2.81 3.781(3) 167.5
C22 H22A Br4 . 0.99 2.93 3.898(3) 166.0
C28 H28A Br1 4_456 0.99 3.00 3.939(3) 159.7

_cod_database_fobs_code 1557436
